data_7231593
loop_
_publ_author_name
'Zheng, Qixuan'
'Rood, Samantha L.'
'Unruh, Daniel K.'
'Hutchins, Kristin M.'

_publ_section_title
;
 Co-crystallization of anti-inflammatory pharmaceutical contaminants and
 rare carboxylic acid--pyridine supramolecular synthon breakdown
;
_journal_issue 41
_journal_name_full CrystEngComm
_journal_page_first 6377
_journal_paper_doi 10.1039/C8CE01492B
_journal_volume 20
_journal_year 2018
_chemical_formula_sum 'C21 H21 N2 O2'
_chemical_formula_weight 333.4
_chemical_name_systematic 'co-crystal of mefenamic acid and 1,2-Bis(4-pyridyl)ethane'
_space_group_IT_number 2
_space_group_name_Hall '-P 1'
_space_group_name_H-M_alt 'P -1'
_symmetry_cell_setting triclinic
_symmetry_Int_Tables_number 2
_symmetry_space_group_name_Hall '-P 1'
_symmetry_space_group_name_H-M 'P -1'
_atom_sites_solution_hydrogens geom
_atom_sites_solution_primary dual
_atom_sites_solution_secondary difmap
_audit_creation_date 2018-02-15T08:36:22-00:00
_audit_creation_method 'WinGX routine CIF_UPDATE'
_audit_update_record
;
2018-08-30 deposited with the CCDC.
2018-09-28 downloaded from the CCDC.
;
_cell_angle_alpha 94.30(3)
_cell_angle_beta 93.160(17)
_cell_angle_gamma 117.89(2)
_cell_formula_units_Z 2
_cell_length_a 7.450(7)
_cell_length_b 7.835(7)
_cell_length_c 16.895(16)
_cell_measurement_reflns_used 4014
_cell_measurement_temperature 200(2)
_cell_measurement_theta_max 26.41
_cell_measurement_theta_min 2.42
_cell_volume 864.6(14)
_computing_cell_refinement 'Bruker SAINT'
_computing_data_collection 'Bruker APEX2'
_computing_data_reduction 'Bruker SAINT'
_computing_structure_refinement 'SHELXL-2016/6 (Sheldrick, 2016)'
_computing_structure_solution 'SHELXT 2014/5 (Sheldrick, 2014)'
_diffrn_ambient_temperature 200(2)
_diffrn_measured_fraction_theta_full 1
_diffrn_measured_fraction_theta_max 0.989
_diffrn_measurement_device_type 'Bruker APEX-II CCD'
_diffrn_measurement_method '\w scans'
_diffrn_radiation_monochromator graphite
_diffrn_radiation_source 'fine-focus sealed tube'
_diffrn_radiation_type MoK\a
_diffrn_radiation_wavelength 0.71073
_diffrn_reflns_av_R_equivalents 0.0250
_diffrn_reflns_av_unetI/netI 0.0238
_diffrn_reflns_Laue_measured_fraction_full 1
_diffrn_reflns_Laue_measured_fraction_max 0.989
_diffrn_reflns_limit_h_max 9
_diffrn_reflns_limit_h_min -9
_diffrn_reflns_limit_k_max 10
_diffrn_reflns_limit_k_min -10
_diffrn_reflns_limit_l_max 21
_diffrn_reflns_limit_l_min -21
_diffrn_reflns_number 15696
_diffrn_reflns_point_group_measured_fraction_full 1
_diffrn_reflns_point_group_measured_fraction_max 0.989
_diffrn_reflns_theta_full 25.242
_diffrn_reflns_theta_max 27.477
_diffrn_reflns_theta_min 2.431
_exptl_absorpt_coefficient_mu 0.083
_exptl_absorpt_correction_T_max 0.7454
_exptl_absorpt_correction_T_min 0.6871
_exptl_absorpt_correction_type multi-scan
_exptl_absorpt_process_details SADABS
_exptl_crystal_colour colourless
_exptl_crystal_density_diffrn 1.281
_exptl_crystal_description chip
_exptl_crystal_F_000 354
_exptl_crystal_recrystallization_method 'Re-crystallisation from solvent: toluene'
_exptl_crystal_size_max 0.425
_exptl_crystal_size_mid 0.335
_exptl_crystal_size_min 0.125
_refine_diff_density_max 0.203
_refine_diff_density_min -0.182
_refine_diff_density_rms 0.035
_refine_ls_extinction_method none
_refine_ls_goodness_of_fit_ref 1.052
_refine_ls_hydrogen_treatment constr
_refine_ls_matrix_type full
_refine_ls_number_parameters 229
_refine_ls_number_reflns 3912
_refine_ls_number_restraints 0
_refine_ls_restrained_S_all 1.052
_refine_ls_R_factor_all 0.0601
_refine_ls_R_factor_gt 0.0423
_refine_ls_shift/su_max 0
_refine_ls_shift/su_mean 0
_refine_ls_structure_factor_coef Fsqd
_refine_ls_weighting_details 'w=1/[\s^2^(Fo^2^)+(0.0481P)^2^+0.1860P] where P=(Fo^2^+2Fc^2^)/3'
_refine_ls_weighting_scheme calc
_refine_ls_wR_factor_gt 0.1035
_refine_ls_wR_factor_ref 0.1143
_reflns_number_gt 2909
_reflns_number_total 3912
_reflns_threshold_expression 'I > 2\s(I)'
_cod_data_source_file c8ce01492b2.cif
_cod_data_source_block mefenamicacidBPEth
_cod_depositor_comments 'Adding full bibliography for 7231588--7231594.cif.'
_cod_original_cell_volume 864.5(14)
_cod_database_code 7231593
_shelx_estimated_absorpt_t_min 0.966
_shelx_estimated_absorpt_t_max 0.99

loop_
_symmetry_equiv_pos_as_xyz
'x, y, z'
'-x, -y, -z'

loop_
_atom_site_label
_atom_site_type_symbol
_atom_site_fract_x
_atom_site_fract_y
_atom_site_fract_z
_atom_site_U_iso_or_equiv
_atom_site_adp_type
_atom_site_occupancy
_atom_site_calc_flag
O1 O 0.02872(16) 0.52410(15) 0.14111(6) 0.0461(3) Uani 1 d
H1 H -0.0351 0.407 0.1216 0.069 Uiso 1 calc
O2 O 0.22989(18) 0.42160(15) 0.19800(7) 0.0555(3) Uani 1 d
N1 N 0.52304(17) 0.65668(16) 0.30901(7) 0.0367(3) Uani 1 d
H1A H 0.4456 0.5374 0.286 0.044 Uiso 1 calc
N2 N 0.83501(19) 1.15888(18) 0.08185(7) 0.0427(3) Uani 1 d
C1 C 0.4728(2) 0.79532(18) 0.28732(8) 0.0306(3) Uani 1 d
C2 C 0.3077(2) 0.74896(18) 0.22950(7) 0.0301(3) Uani 1 d
C3 C 0.2584(2) 0.8935(2) 0.21092(8) 0.0382(3) Uani 1 d
H3 H 0.1458 0.8612 0.1727 0.046 Uiso 1 calc
C4 C 0.3677(3) 1.0800(2) 0.24628(9) 0.0479(4) Uani 1 d
H4 H 0.3324 1.1769 0.233 0.057 Uiso 1 calc
C5 C 0.5312(3) 1.1252(2) 0.30186(9) 0.0470(4) Uani 1 d
H5 H 0.6092 1.2552 0.3264 0.056 Uiso 1 calc
C6 C 0.5831(2) 0.9872(2) 0.32230(9) 0.0387(3) Uani 1 d
H6 H 0.6959 1.0227 0.3609 0.046 Uiso 1 calc
C7 C 0.1870(2) 0.55141(19) 0.18923(8) 0.0342(3) Uani 1 d
C8 C 0.68756(19) 0.68584(18) 0.36495(8) 0.0321(3) Uani 1 d
C9 C 0.68807(19) 0.72814(18) 0.44644(8) 0.0314(3) Uani 1 d
C10 C 0.84741(19) 0.74016(18) 0.49912(8) 0.0331(3) Uani 1 d
C11 C 0.9993(2) 0.7092(2) 0.46909(9) 0.0383(3) Uani 1 d
H11 H 1.1069 0.717 0.5046 0.046 Uiso 1 calc
C12 C 0.9973(2) 0.6674(2) 0.38861(9) 0.0419(4) Uani 1 d
H12 H 1.1028 0.6458 0.3688 0.05 Uiso 1 calc
C13 C 0.8423(2) 0.6566(2) 0.33633(9) 0.0376(3) Uani 1 d
H13 H 0.842 0.629 0.2806 0.045 Uiso 1 calc
C14 C 0.5196(2) 0.7544(2) 0.47926(9) 0.0403(3) Uani 1 d
H14A H 0.5745 0.8872 0.5057 0.06 Uiso 1 calc
H14B H 0.4578 0.6616 0.518 0.06 Uiso 1 calc
H14C H 0.4158 0.7318 0.4357 0.06 Uiso 1 calc
C15 C 0.8492(2) 0.7776(2) 0.58729(9) 0.0427(4) Uani 1 d
H15A H 0.9614 0.7652 0.6146 0.064 Uiso 1 calc
H15B H 0.7192 0.6829 0.6042 0.064 Uiso 1 calc
H15C H 0.8683 0.9093 0.6009 0.064 Uiso 1 calc
C16 C 0.8116(3) 1.0327(2) 0.13372(9) 0.0523(4) Uani 1 d
H16 H 0.8478 1.0799 0.1888 0.063 Uiso 1 calc
C17 C 0.7383(3) 0.8384(2) 0.11204(10) 0.0517(4) Uani 1 d
H17 H 0.7209 0.7532 0.1515 0.062 Uiso 1 calc
C18 C 0.6900(2) 0.7673(2) 0.03281(9) 0.0431(4) Uani 1 d
C19 C 0.7122(3) 0.8983(2) -0.02078(10) 0.0549(4) Uani 1 d
H19 H 0.6776 0.8551 -0.0762 0.066 Uiso 1 calc
C20 C 0.7837(3) 1.0903(2) 0.00560(9) 0.0513(4) Uani 1 d
H20 H 0.7972 1.1779 -0.0324 0.062 Uiso 1 calc
C21 C 0.6141(2) 0.5555(2) 0.00604(11) 0.0520(4) Uani 1 d
H21A H 0.6698 0.5426 -0.0446 0.062 Uiso 1 calc
H21B H 0.6647 0.4989 0.0465 0.062 Uiso 1 calc

loop_
_atom_site_aniso_label
_atom_site_aniso_U_11
_atom_site_aniso_U_22
_atom_site_aniso_U_33
_atom_site_aniso_U_23
_atom_site_aniso_U_13
_atom_site_aniso_U_12
O1 0.0487(6) 0.0364(6) 0.0504(6) -0.0082(5) -0.0202(5) 0.0224(5)
O2 0.0634(7) 0.0311(6) 0.0695(8) -0.0114(5) -0.0316(6) 0.0268(5)
N1 0.0368(6) 0.0234(6) 0.0454(7) -0.0012(5) -0.0126(5) 0.0131(5)
N2 0.0434(7) 0.0381(7) 0.0389(7) -0.0030(5) -0.0033(5) 0.0148(6)
C1 0.0349(7) 0.0255(6) 0.0314(7) 0.0046(5) 0.0017(5) 0.0143(6)
C2 0.0368(7) 0.0276(7) 0.0276(6) 0.0031(5) 0.0019(5) 0.0168(6)
C3 0.0534(9) 0.0371(8) 0.0310(7) 0.0029(6) -0.0024(6) 0.0280(7)
C4 0.0769(12) 0.0349(8) 0.0422(9) 0.0042(7) -0.0023(8) 0.0359(8)
C5 0.0672(10) 0.0259(7) 0.0428(9) -0.0006(6) -0.0039(7) 0.0194(7)
C6 0.0424(8) 0.0275(7) 0.0387(8) 0.0014(6) -0.0054(6) 0.0117(6)
C7 0.0392(7) 0.0316(7) 0.0325(7) 0.0014(6) -0.0050(6) 0.0185(6)
C8 0.0309(7) 0.0219(6) 0.0401(8) 0.0046(5) -0.0051(5) 0.0105(5)
C9 0.0277(6) 0.0213(6) 0.0411(8) 0.0051(5) -0.0015(5) 0.0085(5)
C10 0.0300(7) 0.0230(6) 0.0395(8) 0.0060(5) -0.0024(5) 0.0073(5)
C11 0.0308(7) 0.0370(8) 0.0456(8) 0.0094(6) -0.0046(6) 0.0150(6)
C12 0.0342(7) 0.0440(8) 0.0507(9) 0.0073(7) 0.0040(6) 0.0208(7)
C13 0.0380(7) 0.0343(7) 0.0389(8) 0.0050(6) 0.0015(6) 0.0159(6)
C14 0.0364(7) 0.0385(8) 0.0468(9) 0.0044(6) 0.0016(6) 0.0188(6)
C15 0.0404(8) 0.0398(8) 0.0410(8) 0.0046(6) -0.0038(6) 0.0141(7)
C16 0.0638(11) 0.0449(9) 0.0326(8) -0.0013(7) -0.0007(7) 0.0143(8)
C17 0.0613(10) 0.0416(9) 0.0406(9) 0.0086(7) 0.0011(7) 0.0147(8)
C18 0.0377(8) 0.0373(8) 0.0473(9) -0.0001(7) 0.0023(6) 0.0128(6)
C19 0.0710(11) 0.0429(9) 0.0340(8) -0.0036(7) -0.0039(8) 0.0153(8)
C20 0.0628(10) 0.0402(9) 0.0384(8) 0.0028(7) -0.0076(7) 0.0158(8)
C21 0.0467(9) 0.0383(9) 0.0640(11) -0.0022(8) 0.0023(8) 0.0160(7)

loop_
_atom_type_symbol
_atom_type_description
_atom_type_scat_dispersion_real
_atom_type_scat_dispersion_imag
_atom_type_scat_source
C C 0.0033 0.0016 'International Tables Vol C Tables 4.2.6.8 and 6.1.1.4'
H H 0 0 'International Tables Vol C Tables 4.2.6.8 and 6.1.1.4'
N N 0.0061 0.0033 'International Tables Vol C Tables 4.2.6.8 and 6.1.1.4'
O O 0.0106 0.006 'International Tables Vol C Tables 4.2.6.8 and 6.1.1.4'

loop_
_geom_angle_atom_site_label_1
_geom_angle_atom_site_label_2
_geom_angle_atom_site_label_3
_geom_angle
_geom_angle_site_symmetry_1
C7 O1 H1 109.5 .
C1 N1 C8 126.71(11) .
C1 N1 H1A 116.6 .
C8 N1 H1A 116.6 .
C20 N2 C16 117.37(15) .
N1 C1 C6 120.74(14) .
N1 C1 C2 121.44(12) .
C6 C1 C2 117.82(12) .
C3 C2 C1 119.48(12) .
C3 C2 C7 119.56(14) .
C1 C2 C7 120.96(12) .
C4 C3 C2 121.64(15) .
C4 C3 H3 119.2 .
C2 C3 H3 119.2 .
C3 C4 C5 118.64(14) .
C3 C4 H4 120.7 .
C5 C4 H4 120.7 .
C6 C5 C4 121.49(14) .
C6 C5 H5 119.3 .
C4 C5 H5 119.3 .
C5 C6 C1 120.92(15) .
C5 C6 H6 119.5 .
C1 C6 H6 119.5 .
O2 C7 O1 121.86(13) .
O2 C7 C2 123.19(14) .
O1 C7 C2 114.94(12) .
C13 C8 C9 120.24(12) .
C13 C8 N1 117.54(14) .
C9 C8 N1 122.06(13) .
C8 C9 C10 119.22(13) .
C8 C9 C14 121.39(12) .
C10 C9 C14 119.36(14) .
C11 C10 C9 119.41(14) .
C11 C10 C15 119.68(13) .
C9 C10 C15 120.86(13) .
C12 C11 C10 120.94(13) .
C12 C11 H11 119.5 .
C10 C11 H11 119.5 .
C11 C12 C13 120.10(14) .
C11 C12 H12 119.9 .
C13 C12 H12 119.9 .
C12 C13 C8 120.09(15) .
C12 C13 H13 120 .
C8 C13 H13 120 .
C9 C14 H14A 109.5 .
C9 C14 H14B 109.5 .
H14A C14 H14B 109.5 .
C9 C14 H14C 109.5 .
H14A C14 H14C 109.5 .
H14B C14 H14C 109.5 .
C10 C15 H15A 109.5 .
C10 C15 H15B 109.5 .
H15A C15 H15B 109.5 .
C10 C15 H15C 109.5 .
H15A C15 H15C 109.5 .
H15B C15 H15C 109.5 .
N2 C16 C17 123.41(15) .
N2 C16 H16 118.3 .
C17 C16 H16 118.3 .
C16 C17 C18 119.42(16) .
C16 C17 H17 120.3 .
C18 C17 H17 120.3 .
C17 C18 C19 116.99(16) .
C17 C18 C21 121.28(15) .
C19 C18 C21 121.73(16) .
C20 C19 C18 120.16(16) .
C20 C19 H19 119.9 .
C18 C19 H19 119.9 .
N2 C20 C19 122.61(16) .
N2 C20 H20 118.7 .
C19 C20 H20 118.7 .
C21 C21 C18 112.02(17) 2_665
C21 C21 H21A 109.2 2_665
C18 C21 H21A 109.2 .
C21 C21 H21B 109.2 2_665
C18 C21 H21B 109.2 .
H21A C21 H21B 107.9 .

loop_
_geom_bond_atom_site_label_1
_geom_bond_atom_site_label_2
_geom_bond_distance
_geom_bond_site_symmetry_2
O1 C7 1.3149(19) .
O1 H1 0.84 .
O2 C7 1.2166(18) .
N1 C1 1.3708(19) .
N1 C8 1.4232(19) .
N1 H1A 0.88 .
N2 C20 1.321(2) .
N2 C16 1.327(2) .
C1 C6 1.394(2) .
C1 C2 1.413(2) .
C2 C3 1.395(2) .
C2 C7 1.463(2) .
C3 C4 1.363(2) .
C3 H3 0.95 .
C4 C5 1.382(2) .
C4 H4 0.95 .
C5 C6 1.368(2) .
C5 H5 0.95 .
C6 H6 0.95 .
C8 C13 1.381(2) .
C8 C9 1.391(2) .
C9 C10 1.406(2) .
C9 C14 1.492(2) .
C10 C11 1.378(2) .
C10 C15 1.495(2) .
C11 C12 1.372(2) .
C11 H11 0.95 .
C12 C13 1.381(2) .
C12 H12 0.95 .
C13 H13 0.95 .
C14 H14A 0.98 .
C14 H14B 0.98 .
C14 H14C 0.98 .
C15 H15A 0.98 .
C15 H15B 0.98 .
C15 H15C 0.98 .
C16 C17 1.366(3) .
C16 H16 0.95 .
C17 C18 1.371(2) .
C17 H17 0.95 .
C18 C19 1.377(2) .
C18 C21 1.503(3) .
C19 C20 1.367(3) .
C19 H19 0.95 .
C20 H20 0.95 .
C21 C21 1.497(3) 2_665
C21 H21A 0.99 .
C21 H21B 0.99 .

loop_
_geom_hbond_atom_site_label_D
_geom_hbond_atom_site_label_H
_geom_hbond_atom_site_label_A
_geom_hbond_distance_DH
_geom_hbond_distance_HA
_geom_hbond_distance_DA
_geom_hbond_angle_DHA
_geom_hbond_site_symmetry_A
O1 H1 N2 0.84 1.77 2.612(3) 178.4 1_445
N1 H1A O2 0.88 1.95 2.636(2) 134.2 .
